data_7009281
loop_
_publ_author_name
'Carmichael, Adrian J.'
'Duncalf, David J.'
'Wallbridge, Malcolm G. H.'
'McCamley, Andrew'

_publ_section_title
;
 Synthesis and characterisation of cationic
 bis(cyclopentadienyl)tungsten(IV) complexes&#x200A;&#x2020;
;
_journal_issue 7
_journal_name_full 'Journal of the Chemical Society, Dalton Transactions'
_journal_page_first 1219
_journal_paper_doi 10.1039/a909732e
_journal_year 2000
_chemical_formula_sum 'C15 H17 F3 O4 S3 W'
_chemical_formula_weight 598.32
_chemical_name_systematic
; 
 ? 
;
_space_group_IT_number 14
_symmetry_cell_setting monoclinic
_symmetry_space_group_name_Hall '-P 2ybc'
_symmetry_space_group_name_H-M 'P 1 21/c 1'
_atom_sites_solution_hydrogens geom
_atom_sites_solution_primary direct
_atom_sites_solution_secondary difmap
_audit_creation_method SHELXL
_cell_angle_alpha 90.00
_cell_angle_beta 92.71
_cell_angle_gamma 90.00
_cell_formula_units_Z 4
_cell_length_a 7.3175(2)
_cell_length_b 20.8936(7)
_cell_length_c 14.3418(4)
_cell_measurement_reflns_used 4754
_cell_measurement_temperature 200(2)
_cell_volume 2190.25(11)
_computing_structure_refinement 'SHELXL-96 (Sheldrick, 1996)'
_computing_structure_solution 'SHELXS-96 (Sheldrick, 1990)'
_diffrn_ambient_temperature 200(2)
_diffrn_measurement_device 'SMART CCD'
_diffrn_radiation_monochromator graphite
_diffrn_radiation_source 'normal-focus sealed tube'
_diffrn_radiation_type MoK\a
_diffrn_radiation_wavelength 0.71073
_diffrn_reflns_av_R_equivalents 0.0672
_diffrn_reflns_av_sigmaI/netI 0.0793
_diffrn_reflns_limit_h_max 9
_diffrn_reflns_limit_h_min -6
_diffrn_reflns_limit_k_max 27
_diffrn_reflns_limit_k_min -23
_diffrn_reflns_limit_l_max 18
_diffrn_reflns_limit_l_min -16
_diffrn_reflns_number 11216
_diffrn_reflns_theta_max 25.00
_diffrn_reflns_theta_min 1.72
_diffrn_standards_decay_% 0.1
_exptl_absorpt_coefficient_mu 5.600
_exptl_absorpt_correction_T_max 0.6389
_exptl_absorpt_correction_T_min 0.5712
_exptl_absorpt_correction_type SADABS
_exptl_crystal_colour red
_exptl_crystal_density_diffrn 1.814
_exptl_crystal_description block
_exptl_crystal_F_000 1152
_exptl_crystal_size_max 0.20
_exptl_crystal_size_mid 0.20
_exptl_crystal_size_min 0.10
_refine_diff_density_max 3.173
_refine_diff_density_min -1.478
_refine_diff_density_rms 0.278
_refine_ls_extinction_method none
_refine_ls_goodness_of_fit_all 0.913
_refine_ls_goodness_of_fit_obs 0.982
_refine_ls_matrix_type full
_refine_ls_number_parameters 235
_refine_ls_number_reflns 3854
_refine_ls_number_restraints 3
_refine_ls_restrained_S_all 0.913
_refine_ls_restrained_S_obs 0.981
_refine_ls_R_factor_all 0.1051
_refine_ls_R_factor_obs 0.0735
_refine_ls_shift/esd_max 0.064
_refine_ls_shift/esd_mean 0.010
_refine_ls_structure_factor_coef Fsqd
_refine_ls_weighting_details 'w=1/[\s^2^(Fo^2^)+(0.1571P)^2^+42.0437P] where P=(Fo^2^+2Fc^2^)/3'
_refine_ls_weighting_scheme calc
_refine_ls_wR_factor_all 0.2375
_refine_ls_wR_factor_obs 0.2133
_reflns_number_observed 2714
_reflns_number_total 3854
_reflns_observed_criterion >2sigma(I)
_cod_data_source_file a909732e.txt
_cod_data_source_block 2
_cod_depositor_comments
;
The following automatic conversions were performed:

'_refine_ls_weighting_scheme' value 'calc
w=1/[\s^2^(Fo^2^)+(0.1571P)^2^+42.0437P] where P=(Fo^2^+2Fc^2^)/3'
was changed to 'calc'. New tag '_refine_ls_weighting_details' was
created. The value of the new tag was set to
'w=1/[\s^2^(Fo^2^)+(0.1571P)^2^+42.0437P] where P=(Fo^2^+2Fc^2^)/3'.

Automatic conversion script
Id: cif_fix_values 3143 2015-03-26 13:38:13Z robertas 
;
_cod_original_cell_volume 2190.24(11)
_cod_original_sg_symbol_H-M P2(1)/c
_cod_database_code 7009281

loop_
_symmetry_equiv_pos_as_xyz
'x, y, z'
'-x, y+1/2, -z+1/2'
'-x, -y, -z'
'x, -y-1/2, z-1/2'

loop_
_atom_site_aniso_label
_atom_site_aniso_U_11
_atom_site_aniso_U_22
_atom_site_aniso_U_33
_atom_site_aniso_U_23
_atom_site_aniso_U_13
_atom_site_aniso_U_12
W1 0.0375(4) 0.0426(5) 0.0358(4) 0.0000(3) 0.0077(3) -0.0006(3)
S1 0.035(2) 0.070(3) 0.042(2) -0.005(2) 0.0017(18) -0.001(2)
S2 0.031(2) 0.064(3) 0.044(2) 0.001(2) 0.0036(18) -0.0006(19)
S3 0.095(5) 0.064(4) 0.064(4) -0.002(3) 0.000(3) -0.007(3)
C1 0.065(14) 0.053(12) 0.086(17) 0.003(11) 0.035(12) -0.007(10)
C2 0.096(19) 0.059(14) 0.084(18) -0.025(12) -0.034(14) 0.001(13)
C3 0.10(2) 0.058(13) 0.055(13) -0.015(10) 0.032(13) 0.003(12)
C4 0.030(10) 0.064(14) 0.15(3) -0.003(15) 0.003(13) 0.006(10)
C5 0.16(3) 0.050(13) 0.060(15) 0.008(11) -0.017(17) 0.003(15)
C6 0.069(15) 0.084(16) 0.057(14) 0.034(12) 0.004(12) 0.004(12)
C7 0.078(17) 0.040(11) 0.089(18) -0.004(10) 0.029(13) -0.001(10)
C8 0.12(2) 0.077(16) 0.054(14) 0.012(12) -0.006(14) -0.049(16)
C9 0.059(15) 0.087(17) 0.12(2) 0.036(16) 0.050(15) -0.010(13)
C10 0.13(2) 0.076(16) 0.049(13) 0.015(11) 0.023(15) -0.030(16)
C11 0.036(9) 0.057(11) 0.035(9) -0.007(7) 0.006(7) -0.013(8)
C12 0.030(9) 0.067(12) 0.055(11) -0.004(9) 0.021(8) -0.003(8)
C13 0.055(13) 0.087(16) 0.077(15) -0.003(12) 0.042(11) 0.000(11)
C14 0.064(14) 0.068(14) 0.080(15) -0.006(11) 0.024(11) 0.022(11)
C15 0.20(4) 0.055(16) 0.072(19) -0.004(13) 0.006(19) -0.01(2)
F1 0.19(2) 0.18(2) 0.059(10) 0.029(10) 0.014(10) -0.004(16)
F2 0.51(6) 0.15(2) 0.17(2) 0.049(19) -0.09(3) -0.21(3)
F3 0.42(5) 0.26(3) 0.18(2) 0.07(2) 0.14(3) 0.26(4)
O1 0.044(7) 0.065(8) 0.036(6) 0.001(5) 0.009(5) -0.003(6)
O2 0.079(11) 0.124(15) 0.051(9) 0.006(8) 0.014(8) 0.018(10)
O3 0.21(3) 0.29(4) 0.102(17) 0.03(2) 0.082(19) 0.15(3)
O4 0.33(5) 0.33(5) 0.15(3) 0.09(3) -0.11(3) -0.24(4)

loop_
_atom_site_label
_atom_site_type_symbol
_atom_site_fract_x
_atom_site_fract_y
_atom_site_fract_z
_atom_site_U_iso_or_equiv
_atom_site_thermal_displace_type
_atom_site_occupancy
_atom_site_calc_flag
_atom_site_refinement_flags
_atom_site_disorder_group
W1 W 0.48045(9) 0.34180(3) 0.12601(4) 0.0384(3) Uani 1 d . .
S1 S 0.5118(6) 0.3505(2) 0.2978(3) 0.0491(11) Uani 1 d . .
S2 S 0.1751(6) 0.3513(2) 0.1911(3) 0.0463(11) Uani 1 d . .
S3 S 0.0148(10) 0.3249(3) -0.1441(4) 0.0743(17) Uani 1 d . .
C1 C 0.370(3) 0.2356(10) 0.1207(17) 0.067(6) Uani 1 d . .
H1A H 0.2478 0.2209 0.1411 0.080 Uiso 1 calc R .
C2 C 0.410(4) 0.2560(11) 0.0289(18) 0.081(8) Uani 1 d . .
H2A H 0.3230 0.2564 -0.0270 0.097 Uiso 1 calc R .
C3 C 0.598(4) 0.2664(10) 0.0288(15) 0.071(6) Uani 1 d . .
H3A H 0.6692 0.2758 -0.0276 0.085 Uiso 1 calc R .
C4 C 0.674(3) 0.2568(11) 0.120(2) 0.081(8) Uani 1 d . .
H4C H 0.8077 0.2569 0.1385 0.097 Uiso 1 calc R .
C5 C 0.531(5) 0.2354(11) 0.1744(17) 0.091(9) Uani 1 d . .
H5A H 0.5454 0.2206 0.2406 0.109 Uiso 1 calc R .
C6 C 0.387(3) 0.4303(11) 0.0442(16) 0.070(6) Uani 1 d . .
H6A H 0.2593 0.4397 0.0197 0.084 Uiso 1 calc R .
C7 C 0.461(3) 0.4484(10) 0.1261(17) 0.068(6) Uani 1 d . .
H7A H 0.3971 0.4742 0.1735 0.082 Uiso 1 calc R .
C8 C 0.651(4) 0.4346(12) 0.1297(16) 0.082(8) Uani 1 d . .
H8A H 0.7464 0.4483 0.1779 0.099 Uiso 1 calc R .
C9 C 0.677(4) 0.4056(12) 0.044(2) 0.087(8) Uani 1 d . .
H9A H 0.7965 0.3921 0.0202 0.104 Uiso 1 calc R .
C10 C 0.518(5) 0.4044(12) -0.0024(16) 0.083(8) Uani 1 d . .
H10A H 0.5005 0.3886 -0.0681 0.100 Uiso 1 calc R .
C11 C 0.280(2) 0.3550(8) 0.2990(11) 0.043(4) Uani 1 d . .
C12 C 0.003(2) 0.3715(10) 0.3828(13) 0.050(4) Uani 1 d . .
H12A H -0.0623 0.3458 0.3327 0.060 Uiso 1 calc R .
C13 C -0.048(3) 0.3471(11) 0.4789(17) 0.072(6) Uani 1 d . .
H13A H -0.0227 0.3011 0.4834 0.107 Uiso 1 calc R .
H13B H -0.1779 0.3549 0.4872 0.107 Uiso 1 calc R .
H13C H 0.0253 0.3698 0.5275 0.107 Uiso 1 calc R .
C14 C -0.032(3) 0.4413(11) 0.3666(16) 0.070(6) Uani 1 d . .
H14A H 0.0031 0.4529 0.3036 0.105 Uiso 1 calc R .
H14B H 0.0410 0.4664 0.4127 0.105 Uiso 1 calc R .
H14C H -0.1619 0.4504 0.3729 0.105 Uiso 1 calc R .
C15 C -0.005(4) 0.4000(12) -0.2041(14) 0.108(11) Uani 1 d D .
F1 F -0.011(3) 0.3975(11) -0.2926(11) 0.143(8) Uani 1 d D .
F2 F 0.138(6) 0.4329(13) -0.1854(19) 0.28(2) Uani 1 d D .
F3 F -0.151(6) 0.4287(16) -0.184(2) 0.28(2) Uani 1 d D .
O1 O 0.2025(17) 0.3618(6) 0.3790(8) 0.048(3) Uani 1 d . .
O2 O 0.025(2) 0.3389(8) -0.0480(11) 0.084(5) Uani 1 d . .
O3 O 0.190(4) 0.3051(17) -0.1706(17) 0.197(16) Uani 1 d . .
O4 O -0.148(6) 0.297(2) -0.164(2) 0.27(3) Uani 1 d . .

loop_
_atom_type_symbol
_atom_type_description
_atom_type_scat_dispersion_real
_atom_type_scat_dispersion_imag
_atom_type_scat_source
C C 0.0033 0.0016 'International Tables Vol C Tables 4.2.6.8 and 6.1.1.4'
H H 0.0000 0.0000 'International Tables Vol C Tables 4.2.6.8 and 6.1.1.4'
O O 0.0106 0.0060 'International Tables Vol C Tables 4.2.6.8 and 6.1.1.4'
F F 0.0171 0.0103 'International Tables Vol C Tables 4.2.6.8 and 6.1.1.4'
S S 0.1246 0.1234 'International Tables Vol C Tables 4.2.6.8 and 6.1.1.4'
W W -0.8490 6.8722 'International Tables Vol C Tables 4.2.6.8 and 6.1.1.4'

loop_
_geom_angle_atom_site_label_1
_geom_angle_atom_site_label_2
_geom_angle_atom_site_label_3
_geom_angle
_geom_angle_site_symmetry_1
_geom_angle_site_symmetry_3
_geom_angle_publ_flag
C7 W1 C4 144.9(9) . . ?
C7 W1 C6 34.1(8) . . ?
C4 W1 C6 141.7(10) . . ?
C7 W1 C3 135.3(8) . . ?
C4 W1 C3 35.8(9) . . ?
C6 W1 C3 110.9(9) . . ?
C7 W1 C8 36.5(8) . . ?
C4 W1 C8 108.6(10) . . ?
C6 W1 C8 58.6(9) . . ?
C3 W1 C8 111.8(10) . . ?
C7 W1 C10 55.9(9) . . ?
C4 W1 C10 108.4(11) . . ?
C6 W1 C10 33.4(9) . . ?
C3 W1 C10 80.9(9) . . ?
C8 W1 C10 56.8(9) . . ?
C7 W1 C2 139.6(9) . . ?
C4 W1 C2 59.5(9) . . ?
C6 W1 C2 105.5(9) . . ?
C3 W1 C2 35.2(8) . . ?
C8 W1 C2 140.4(10) . . ?
C10 W1 C2 89.4(10) . . ?
C7 W1 C9 57.8(9) . . ?
C4 W1 C9 91.5(9) . . ?
C6 W1 C9 56.7(9) . . ?
C3 W1 C9 80.1(10) . . ?
C8 W1 C9 34.9(9) . . ?
C10 W1 C9 33.2(9) . . ?
C2 W1 C9 105.5(11) . . ?
C7 W1 C1 156.2(9) . . ?
C4 W1 C1 58.6(8) . . ?
C6 W1 C1 130.7(9) . . ?
C3 W1 C1 58.3(8) . . ?
C8 W1 C1 167.2(10) . . ?
C10 W1 C1 124.4(9) . . ?
C2 W1 C1 35.5(8) . . ?
C9 W1 C1 138.1(9) . . ?
C7 W1 C5 162.2(9) . . ?
C4 W1 C5 35.5(9) . . ?
C6 W1 C5 163.4(9) . . ?
C3 W1 C5 58.2(9) . . ?
C8 W1 C5 135.3(11) . . ?
C10 W1 C5 139.0(10) . . ?
C2 W1 C5 58.1(8) . . ?
C9 W1 C5 126.9(11) . . ?
C1 W1 C5 34.0(9) . . ?
C7 W1 S1 85.9(6) . . ?
C4 W1 S1 94.0(8) . . ?
C6 W1 S1 117.7(7) . . ?
C3 W1 S1 129.4(6) . . ?
C8 W1 S1 83.7(6) . . ?
C10 W1 S1 138.8(7) . . ?
C2 W1 S1 131.7(7) . . ?
C9 W1 S1 115.5(9) . . ?
C1 W1 S1 96.7(6) . . ?
C5 W1 S1 76.7(6) . . ?
C7 W1 S2 81.9(6) . . ?
C4 W1 S2 130.9(6) . . ?
C6 W1 S2 82.7(6) . . ?
C3 W1 S2 131.1(7) . . ?
C8 W1 S2 115.0(8) . . ?
C10 W1 S2 113.8(9) . . ?
C2 W1 S2 96.4(7) . . ?
C9 W1 S2 137.5(7) . . ?
C1 W1 S2 76.9(5) . . ?
C5 W1 S2 95.6(8) . . ?
S1 W1 S2 70.12(15) . . ?
C11 S1 W1 88.2(6) . . ?
C11 S2 W1 88.3(6) . . ?
O4 S3 O3 128(3) . . ?
O4 S3 O2 107.8(19) . . ?
O3 S3 O2 108.4(15) . . ?
O4 S3 C15 103.3(19) . . ?
O3 S3 C15 100.3(15) . . ?
O2 S3 C15 106.7(10) . . ?
C5 C1 C2 108(2) . . ?
C5 C1 W1 72.6(13) . . ?
C2 C1 W1 70.4(12) . . ?
C3 C2 C1 107(2) . . ?
C3 C2 W1 71.8(12) . . ?
C1 C2 W1 74.1(12) . . ?
C4 C3 C2 109(2) . . ?
C4 C3 W1 71.3(12) . . ?
C2 C3 W1 73.0(12) . . ?
C5 C4 C3 107(2) . . ?
C5 C4 W1 75.2(13) . . ?
C3 C4 W1 72.9(12) . . ?
C1 C5 C4 109(2) . . ?
C1 C5 W1 73.4(13) . . ?
C4 C5 W1 69.4(13) . . ?
C7 C6 C10 107(2) . . ?
C7 C6 W1 71.0(12) . . ?
C10 C6 W1 73.6(14) . . ?
C6 C7 C8 109(2) . . ?
C6 C7 W1 74.9(13) . . ?
C8 C7 W1 74.6(13) . . ?
C9 C8 C7 103(2) . . ?
C9 C8 W1 73.0(13) . . ?
C7 C8 W1 68.9(12) . . ?
C10 C9 C8 108(2) . . ?
C10 C9 W1 72.2(13) . . ?
C8 C9 W1 72.1(12) . . ?
C9 C10 C6 112(3) . . ?
C9 C10 W1 74.6(14) . . ?
C6 C10 W1 73.0(12) . . ?
O1 C11 S1 119.3(12) . . ?
O1 C11 S2 127.3(13) . . ?
S1 C11 S2 113.4(9) . . ?
O1 C12 C14 106.9(16) . . ?
O1 C12 C13 105.6(15) . . ?
C14 C12 C13 114.6(16) . . ?
F2 C15 F3 113(3) . . ?
F2 C15 F1 103(2) . . ?
F3 C15 F1 105(3) . . ?
F2 C15 S3 109.1(18) . . ?
F3 C15 S3 111(2) . . ?
F1 C15 S3 116.2(19) . . ?
C11 O1 C12 121.1(13) . . ?

loop_
_geom_bond_atom_site_label_1
_geom_bond_atom_site_label_2
_geom_bond_distance
_geom_bond_site_symmetry_2
_geom_bond_publ_flag
W1 C7 2.23(2) . ?
W1 C4 2.28(2) . ?
W1 C6 2.28(2) . ?
W1 C3 2.299(19) . ?
W1 C8 2.30(2) . ?
W1 C10 2.29(2) . ?
W1 C2 2.31(2) . ?
W1 C9 2.316(19) . ?
W1 C1 2.36(2) . ?
W1 C5 2.35(2) . ?
W1 S1 2.470(4) . ?
W1 S2 2.470(4) . ?
S1 C11 1.699(17) . ?
S2 C11 1.696(17) . ?
S3 O4 1.35(3) . ?
S3 O3 1.42(2) . ?
S3 O2 1.407(16) . ?
S3 C15 1.79(3) . ?
C1 C5 1.38(4) . ?
C1 C2 1.43(3) . ?
C2 C3 1.40(3) . ?
C3 C4 1.41(3) . ?
C4 C5 1.41(4) . ?
C6 C7 1.32(3) . ?
C6 C10 1.31(3) . ?
C7 C8 1.42(3) . ?
C8 C9 1.39(4) . ?
C9 C10 1.32(4) . ?
C11 O1 1.312(19) . ?
C12 O1 1.477(19) . ?
C12 C14 1.50(3) . ?
C12 C13 1.53(3) . ?
C15 F2 1.269(19) . ?
C15 F3 1.272(19) . ?
C15 F1 1.269(18) . ?
